data_7201567
loop_
_publ_author_name
'Wang, Jun-Jie'
'Liu, Chun-Sen'
'Hu, Tong-Liang'
'Chang, Ze'
'Li, Cai-Yun'
'Yan, Li-Fen'
'Chen, Pei-Quan'
'Bu, Xian-He'
'Wu, Qiang'
'Zhao, Li-Juan'
'Wang, Zhe'
'Zhang, Xin-Zheng'

_publ_section_title
;
 Zinc(ii) coordination architectures with two bulky anthracene-based
 carboxylic ligands: crystal structures and luminescent properties
;
_journal_issue 6
_journal_name_full CrystEngComm
_journal_page_first 681
_journal_paper_doi 10.1039/b710209g
_journal_volume 10
_journal_year 2008
_chemical_formula_sum 'C84 H54 N4 O9 Zn2'
_chemical_formula_weight 1394.05
_chemical_name_systematic
;
?
;
_space_group_IT_number 15
_symmetry_cell_setting monoclinic
_symmetry_space_group_name_Hall '-C 2yc'
_symmetry_space_group_name_H-M 'C 1 2/c 1'
_atom_sites_solution_hydrogens geom
_atom_sites_solution_primary direct
_atom_sites_solution_secondary difmap
_audit_creation_method SHELXL-97
_cell_angle_alpha 90.00
_cell_angle_beta 115.734(13)
_cell_angle_gamma 90.00
_cell_formula_units_Z 4
_cell_length_a 22.62(2)
_cell_length_b 17.580(15)
_cell_length_c 18.070(17)
_cell_measurement_reflns_used 8473
_cell_measurement_temperature 113(2)
_cell_measurement_theta_max 27.9564
_cell_measurement_theta_min 1.5297
_cell_volume 6473(10)
_computing_cell_refinement CrystalClear
_computing_data_collection CrystalClear
_computing_data_reduction CrystalStructure
_computing_publication_material 'CrystalStructure 3.7.0'
_computing_structure_refinement 'SHELXL-97 (Sheldrick, 1997)'
_computing_structure_solution 'SHELXS-97 (Sheldrick, 1990)'
_diffrn_ambient_temperature 113(2)
_diffrn_detector_area_resol_mean 28.5714
_diffrn_measured_fraction_theta_full 0.998
_diffrn_measured_fraction_theta_max 0.998
_diffrn_measurement_device_type 'Rigaku Saturn'
_diffrn_measurement_method \w
_diffrn_radiation_monochromator graphite
_diffrn_radiation_source 'fine-focus sealed tube'
_diffrn_radiation_type MoK\a
_diffrn_radiation_wavelength 0.71070
_diffrn_reflns_av_R_equivalents 0.1404
_diffrn_reflns_av_sigmaI/netI 0.1319
_diffrn_reflns_limit_h_max 26
_diffrn_reflns_limit_h_min -26
_diffrn_reflns_limit_k_max 18
_diffrn_reflns_limit_k_min -20
_diffrn_reflns_limit_l_max 21
_diffrn_reflns_limit_l_min -21
_diffrn_reflns_number 23800
_diffrn_reflns_theta_full 25.00
_diffrn_reflns_theta_max 25.00
_diffrn_reflns_theta_min 1.53
_diffrn_standards_decay_% 0
_diffrn_standards_interval_count 0
_diffrn_standards_interval_time 0
_diffrn_standards_number 0
_exptl_absorpt_coefficient_mu 0.809
_exptl_absorpt_correction_T_max 0.9235
_exptl_absorpt_correction_T_min 0.8550
_exptl_absorpt_correction_type multi-scan
_exptl_absorpt_process_details sadabs
_exptl_crystal_colour yellow
_exptl_crystal_density_diffrn 1.430
_exptl_crystal_density_meas 1.431
_exptl_crystal_density_method 'not measured'
_exptl_crystal_description block
_exptl_crystal_F_000 2872
_exptl_crystal_size_max 0.20
_exptl_crystal_size_mid 0.10
_exptl_crystal_size_min 0.10
_refine_diff_density_max 0.692
_refine_diff_density_min -0.925
_refine_diff_density_rms 0.125
_refine_ls_extinction_coef 0.00136(13)
_refine_ls_extinction_expression Fc^*^=kFc[1+0.001xFc^2^\l^3^/sin(2\q)]^-1/4^
_refine_ls_extinction_method SHELXL
_refine_ls_goodness_of_fit_ref 1.133
_refine_ls_hydrogen_treatment mixed
_refine_ls_matrix_type full
_refine_ls_number_parameters 579
_refine_ls_number_reflns 5688
_refine_ls_number_restraints 135
_refine_ls_restrained_S_all 1.124
_refine_ls_R_factor_all 0.1359
_refine_ls_R_factor_gt 0.1097
_refine_ls_shift/su_max 0.000
_refine_ls_shift/su_mean 0.000
_refine_ls_structure_factor_coef Fsqd
_refine_ls_weighting_details 'calc w=1/[\s^2^(Fo^2^)+(0.0000P)^2^+149.8739P] where P=(Fo^2^+2Fc^2^)/3'
_refine_ls_weighting_scheme calc
_refine_ls_wR_factor_gt 0.2180
_refine_ls_wR_factor_ref 0.2341
_reflns_number_gt 4214
_reflns_number_total 5688
_reflns_threshold_expression I>2sigma(I)
_cod_data_source_file b710209g.txt
_cod_data_source_block 3
_cod_depositor_comments
;
The following automatic conversions were performed:
'_symmetry_cell_setting' value 'Monoclinic' changed to 'monoclinic'
according to '/home/saulius/struct/CIF-dictionaries/cif_core.dic'
dictionary named 'cif_core.dic' version 2.4.1 from 2010-06-29.

Automatic conversion script
Id: cif_fix_enum 1527 2010-12-29 10:47:43Z saulius 
;
_cod_original_cell_volume 6474(10)
_cod_original_sg_symbol_H-M C2/c
_cod_database_code 7201567

loop_
_symmetry_equiv_pos_as_xyz
'x, y, z'
'-x, y, -z+1/2'
'x+1/2, y+1/2, z'
'-x+1/2, y+1/2, -z+1/2'
'-x, -y, -z'
'x, -y, z-1/2'
'-x+1/2, -y+1/2, -z'
'x+1/2, -y+1/2, z-1/2'

loop_
_atom_site_label
_atom_site_type_symbol
_atom_site_fract_x
_atom_site_fract_y
_atom_site_fract_z
_atom_site_U_iso_or_equiv
_atom_site_adp_type
_atom_site_occupancy
_atom_site_symmetry_multiplicity
_atom_site_calc_flag
_atom_site_refinement_flags
_atom_site_disorder_assembly
_atom_site_disorder_group
Zn1 Zn 0.07115(4) 0.32019(5) 0.31859(6) 0.0193(3) Uani 1 1 d . . .
N1 N 0.0867(3) 0.3615(4) 0.4365(4) 0.0253(17) Uani 1 1 d . . .
N2 N 0.1347(3) 0.2356(4) 0.3948(4) 0.0226(16) Uani 1 1 d . . .
O1 O 0.1439(3) 0.3895(3) 0.3155(3) 0.0243(14) Uani 1 1 d . . .
O2 O 0.0872(3) 0.4722(5) 0.2148(5) 0.061(3) Uani 1 1 d . . .
O3 O 0.0293(3) 0.2736(3) 0.2022(3) 0.0188(12) Uani 1 1 d . . .
O4 O 0.1225(3) 0.2455(4) 0.1924(4) 0.0268(14) Uani 1 1 d . A .
O1W O 0.0000 0.4081(5) 0.2500 0.0227(19) Uani 1 2 d SD . .
C1 C 0.1397(5) 0.4452(5) 0.2686(6) 0.035(2) Uani 1 1 d . . .
C2 C 0.2033(4) 0.4846(5) 0.2830(5) 0.026(2) Uani 1 1 d . . .
C3 C 0.2401(4) 0.4572(5) 0.2417(5) 0.028(2) Uani 1 1 d . . .
C4 C 0.2230(6) 0.3898(6) 0.1936(6) 0.043(3) Uani 1 1 d . . .
H4 H 0.1847 0.3623 0.1860 0.052 Uiso 1 1 calc R . .
C5 C 0.2619(8) 0.3646(7) 0.1582(8) 0.074(5) Uani 1 1 d . . .
H5 H 0.2508 0.3188 0.1273 0.089 Uiso 1 1 calc R . .
C6 C 0.3193(7) 0.4060(7) 0.1669(8) 0.069(4) Uani 1 1 d . . .
H6 H 0.3450 0.3881 0.1408 0.083 Uiso 1 1 calc R . .
C7 C 0.3368(5) 0.4710(6) 0.2128(6) 0.041(3) Uani 1 1 d . . .
H7 H 0.3752 0.4978 0.2190 0.049 Uiso 1 1 calc R . .
C8 C 0.2980(4) 0.4985(5) 0.2511(5) 0.027(2) Uani 1 1 d . . .
C9 C 0.3177(4) 0.5622(5) 0.3027(5) 0.0231(19) Uani 1 1 d . . .
H9 H 0.3556 0.5894 0.3077 0.028 Uiso 1 1 calc R . .
C10 C 0.2839(4) 0.5875(5) 0.3474(6) 0.027(2) Uani 1 1 d . . .
C11 C 0.3065(5) 0.6484(5) 0.4051(6) 0.039(2) Uani 1 1 d . . .
H11 H 0.3448 0.6754 0.4116 0.046 Uiso 1 1 calc R . .
C12 C 0.2755(7) 0.6687(7) 0.4506(8) 0.061(4) Uani 1 1 d . . .
H12 H 0.2929 0.7078 0.4906 0.073 Uiso 1 1 calc R . .
C13 C 0.2143(7) 0.6300(7) 0.4381(9) 0.071(4) Uani 1 1 d . . .
H13 H 0.1904 0.6465 0.4673 0.085 Uiso 1 1 calc R . .
C14 C 0.1924(6) 0.5720(6) 0.3859(8) 0.053(3) Uani 1 1 d . . .
H14 H 0.1541 0.5459 0.3810 0.063 Uiso 1 1 calc R . .
C15 C 0.2245(4) 0.5474(5) 0.3369(6) 0.028(2) Uani 1 1 d . . .
C16 C 0.0625(4) 0.2478(4) 0.1629(5) 0.0178(17) Uani 1 1 d . . .
C17 C 0.0176(15) 0.2046(11) 0.0820(7) 0.022(5) Uani 0.491(12) 1 d PD A 1
C18 C -0.0102(9) 0.1346(7) 0.0827(8) 0.018(5) Uani 0.491(12) 1 d PDU A 1
C19 C -0.0021(8) 0.0999(7) 0.1560(7) 0.010(4) Uani 0.491(12) 1 d PDU A 1
H19A H 0.0206 0.1261 0.2065 0.011 Uiso 0.491(12) 1 calc PR A 1
C20 C -0.0267(9) 0.0276(7) 0.1560(8) 0.033(5) Uani 0.491(12) 1 d PD A 1
H20A H -0.0187 0.0034 0.2064 0.040 Uiso 0.491(12) 1 calc PR A 1
C21 C -0.0633(8) -0.0096(7) 0.0816(8) 0.035(5) Uani 0.491(12) 1 d PDU A 1
H21A H -0.0802 -0.0591 0.0813 0.042 Uiso 0.491(12) 1 calc PR A 1
C22 C -0.075(2) 0.0263(15) 0.0080(8) 0.053(12) Uani 0.491(12) 1 d PD A 1
H22A H -0.0998 0.0012 -0.0426 0.064 Uiso 0.491(12) 1 calc PR A 1
C23 C -0.0498(7) 0.0986(6) 0.0078(7) 0.022(4) Uani 0.491(12) 1 d PD A 1
C24 C -0.0601(9) 0.1328(8) -0.0661(8) 0.029(6) Uani 0.491(12) 1 d PDU A 1
H24A H -0.0871 0.1083 -0.1164 0.035 Uiso 0.491(12) 1 calc PR A 1
C25 C -0.0314(12) 0.2022(9) -0.0677(8) 0.028(6) Uani 0.491(12) 1 d PD A 1
C26 C -0.0419(8) 0.2359(8) -0.1419(6) 0.042(6) Uani 0.491(12) 1 d PD A 1
H26A H -0.0712 0.2131 -0.1921 0.050 Uiso 0.491(12) 1 calc PR A 1
C27 C -0.0096(15) 0.3031(12) -0.1432(7) 0.040(9) Uani 0.491(12) 1 d PD A 1
H27A H -0.0135 0.3234 -0.1938 0.048 Uiso 0.491(12) 1 calc PR A 1
C28 C 0.0285(11) 0.3402(9) -0.0693(8) 0.049(7) Uani 0.491(12) 1 d PD A 1
H28A H 0.0474 0.3884 -0.0698 0.059 Uiso 0.491(12) 1 calc PR A 1
C29 C 0.0389(9) 0.3066(9) 0.0049(7) 0.024(5) Uani 0.491(12) 1 d PDU A 1
H29A H 0.0675 0.3304 0.0550 0.029 Uiso 0.491(12) 1 calc PR A 1
C30 C 0.0079(8) 0.2387(8) 0.0071(6) 0.021(5) Uani 0.491(12) 1 d PD A 1
C31 C 0.0639(5) 0.4243(7) 0.4557(7) 0.047(3) Uani 1 1 d . . .
H31 H 0.0351 0.4560 0.4126 0.056 Uiso 1 1 calc R . .
C32 C 0.0808(5) 0.4459(9) 0.5376(8) 0.072(5) Uani 1 1 d . . .
H32 H 0.0635 0.4913 0.5490 0.086 Uiso 1 1 calc R . .
C33 C 0.1226(6) 0.4006(10) 0.6006(8) 0.084(6) Uani 1 1 d . . .
H33 H 0.1347 0.4151 0.6559 0.101 Uiso 1 1 calc R . .
C34 C 0.1477(4) 0.3325(7) 0.5834(6) 0.045(3) Uani 1 1 d . . .
C35 C 0.1931(5) 0.2839(9) 0.6445(7) 0.072(5) Uani 1 1 d . . .
H35 H 0.2070 0.2959 0.7008 0.086 Uiso 1 1 calc R . .
C36 C 0.2175(5) 0.2197(7) 0.6238(6) 0.046(3) Uani 1 1 d . . .
H36 H 0.2474 0.1877 0.6657 0.055 Uiso 1 1 calc R . .
C37 C 0.1980(4) 0.2012(6) 0.5395(5) 0.030(2) Uani 1 1 d . . .
C38 C 0.2218(4) 0.1370(6) 0.5145(6) 0.035(2) Uani 1 1 d . . .
H38 H 0.2513 0.1027 0.5538 0.043 Uiso 1 1 calc R . .
C39 C 0.2013(5) 0.1248(5) 0.4317(6) 0.040(3) Uani 1 1 d . . .
H39 H 0.2167 0.0814 0.4139 0.048 Uiso 1 1 calc R . .
C40 C 0.1582(4) 0.1756(5) 0.3733(5) 0.031(2) Uani 1 1 d . . .
H40 H 0.1456 0.1663 0.3167 0.037 Uiso 1 1 calc R . .
C41 C 0.1541(4) 0.2493(5) 0.4777(5) 0.0232(19) Uani 1 1 d . . .
C42 C 0.1286(4) 0.3178(6) 0.4984(5) 0.031(2) Uani 1 1 d . . .
C17' C 0.0251(17) 0.2234(12) 0.0731(8) 0.019(5) Uani 0.509(12) 1 d PDU A 2
C18' C -0.0089(9) 0.1551(8) 0.0562(8) 0.021(5) Uani 0.509(12) 1 d PDU A 2
C19' C -0.0121(9) 0.1108(8) 0.1181(8) 0.022(5) Uani 0.509(12) 1 d PDU A 2
H19B H 0.0095 0.1273 0.1736 0.027 Uiso 0.509(12) 1 calc PR A 2
C20' C -0.0467(8) 0.0427(8) 0.0995(8) 0.040(6) Uani 0.509(12) 1 d PD A 2
H20B H -0.0482 0.0126 0.1423 0.048 Uiso 0.509(12) 1 calc PR A 2
C21' C -0.079(2) 0.0185(15) 0.0180(9) 0.020(7) Uani 0.509(12) 1 d PDU A 2
H21B H -0.1029 -0.0281 0.0052 0.023 Uiso 0.509(12) 1 calc PR A 2
C22' C -0.0771(8) 0.0631(7) -0.0442(8) 0.034(5) Uani 0.509(12) 1 d PD A 2
H22B H -0.1011 0.0479 -0.0998 0.041 Uiso 0.509(12) 1 calc PR A 2
C23' C -0.0402(8) 0.1296(7) -0.0262(8) 0.023(4) Uani 0.509(12) 1 d PD A 2
C24' C -0.0382(12) 0.1732(9) -0.0893(8) 0.030(6) Uani 0.509(12) 1 d PD A 2
H24B H -0.0627 0.1578 -0.1448 0.036 Uiso 0.509(12) 1 calc PR A 2
C25' C -0.0007(7) 0.2395(6) -0.0719(7) 0.020(4) Uani 0.509(12) 1 d PDU A 2
C26' C 0.0018(13) 0.2818(11) -0.1354(7) 0.041(9) Uani 0.509(12) 1 d PDU A 2
H26B H -0.0216 0.2650 -0.1905 0.049 Uiso 0.509(12) 1 calc PR A 2
C27' C 0.0385(9) 0.3487(8) -0.1188(7) 0.034(5) Uani 0.509(12) 1 d PD A 2
H27B H 0.0409 0.3769 -0.1622 0.040 Uiso 0.509(12) 1 calc PR A 2
C28' C 0.0715(7) 0.3734(7) -0.0377(7) 0.030(5) Uani 0.509(12) 1 d PD A 2
H28B H 0.0976 0.4181 -0.0258 0.036 Uiso 0.509(12) 1 calc PR A 2
C29' C 0.0666(8) 0.3339(7) 0.0255(6) 0.019(4) Uani 0.509(12) 1 d PD A 2
H29B H 0.0876 0.3531 0.0800 0.023 Uiso 0.509(12) 1 calc PR A 2
C30' C 0.0305(8) 0.2647(8) 0.0096(6) 0.016(4) Uani 0.509(12) 1 d PDU A 2
H1W H -0.022(5) 0.431(6) 0.272(7) 0.08(5) Uiso 1 1 d D . .

loop_
_atom_site_aniso_label
_atom_site_aniso_U_11
_atom_site_aniso_U_22
_atom_site_aniso_U_33
_atom_site_aniso_U_23
_atom_site_aniso_U_13
_atom_site_aniso_U_12
Zn1 0.0200(5) 0.0162(5) 0.0253(6) 0.0004(4) 0.0133(4) 0.0003(4)
N1 0.019(4) 0.037(5) 0.021(4) -0.008(3) 0.010(3) -0.003(3)
N2 0.022(4) 0.021(4) 0.028(4) -0.001(3) 0.013(3) -0.006(3)
O1 0.021(3) 0.024(3) 0.028(3) 0.010(3) 0.010(3) 0.003(3)
O2 0.022(4) 0.061(5) 0.075(6) 0.055(5) -0.002(4) -0.009(3)
O3 0.019(3) 0.020(3) 0.018(3) 0.001(2) 0.009(2) 0.001(2)
O4 0.022(3) 0.033(4) 0.027(3) -0.001(3) 0.012(3) 0.003(3)
O1W 0.018(4) 0.012(4) 0.035(5) 0.000 0.009(4) 0.000
C1 0.031(5) 0.028(5) 0.048(6) 0.016(5) 0.020(5) 0.002(4)
C2 0.013(4) 0.030(5) 0.024(5) 0.017(4) -0.001(4) -0.003(4)
C3 0.024(5) 0.034(5) 0.023(5) 0.002(4) 0.009(4) -0.009(4)
C4 0.069(7) 0.034(6) 0.033(6) -0.018(5) 0.028(6) -0.035(5)
C5 0.143(13) 0.051(8) 0.061(8) -0.031(7) 0.075(9) -0.059(9)
C6 0.125(12) 0.047(8) 0.073(9) -0.026(7) 0.079(9) -0.037(8)
C7 0.050(6) 0.044(6) 0.044(6) -0.003(5) 0.035(5) -0.012(5)
C8 0.023(4) 0.030(5) 0.029(5) 0.010(4) 0.012(4) -0.001(4)
C9 0.019(4) 0.019(4) 0.031(5) 0.005(4) 0.010(4) -0.004(3)
C10 0.033(5) 0.025(5) 0.033(5) 0.010(4) 0.022(4) 0.000(4)
C11 0.062(7) 0.021(5) 0.048(6) -0.007(5) 0.038(6) -0.014(5)
C12 0.098(10) 0.037(7) 0.083(9) -0.017(6) 0.073(8) -0.015(7)
C13 0.118(12) 0.032(7) 0.120(12) 0.008(7) 0.105(11) 0.009(7)
C14 0.066(8) 0.024(6) 0.103(10) 0.001(6) 0.071(8) -0.002(5)
C15 0.026(5) 0.020(5) 0.040(6) 0.011(4) 0.017(4) -0.003(4)
C16 0.028(5) 0.010(4) 0.020(4) 0.002(3) 0.013(4) 0.003(3)
C17 0.023(13) 0.024(15) 0.026(12) 0.012(10) 0.019(10) 0.020(11)
C18 0.024(8) 0.014(8) 0.015(8) -0.002(7) 0.009(7) 0.002(6)
C19 0.012(7) 0.008(6) 0.009(8) -0.003(6) 0.006(6) 0.002(5)
C20 0.037(12) 0.014(10) 0.063(15) 0.010(10) 0.035(12) 0.002(9)
C21 0.029(8) 0.030(9) 0.043(9) -0.004(7) 0.013(7) 0.005(7)
C22 0.04(2) 0.06(3) 0.07(2) -0.04(2) 0.04(2) -0.003(19)
C23 0.022(9) 0.018(10) 0.029(11) -0.008(9) 0.013(9) 0.009(8)
C24 0.027(9) 0.033(9) 0.031(9) -0.011(7) 0.015(8) 0.002(7)
C25 0.024(12) 0.020(13) 0.024(12) -0.002(10) -0.003(11) 0.000(11)
C26 0.033(11) 0.053(14) 0.029(12) 0.020(10) 0.005(9) 0.015(10)
C27 0.09(2) 0.017(12) 0.018(11) 0.005(9) 0.028(12) 0.004(15)
C28 0.09(2) 0.048(15) 0.027(12) 0.003(10) 0.042(13) -0.009(14)
C29 0.023(8) 0.027(9) 0.023(8) -0.010(7) 0.012(6) -0.001(7)
C30 0.013(10) 0.027(12) 0.025(11) 0.007(9) 0.010(8) -0.003(8)
C31 0.022(5) 0.057(7) 0.066(7) -0.041(6) 0.023(5) -0.012(5)
C32 0.031(6) 0.100(11) 0.080(10) -0.058(9) 0.020(7) 0.005(7)
C33 0.029(6) 0.158(16) 0.056(8) -0.065(10) 0.012(6) 0.004(8)
C34 0.015(4) 0.094(9) 0.021(5) -0.017(6) 0.002(4) 0.010(5)
C35 0.026(6) 0.160(16) 0.030(6) -0.011(8) 0.013(5) 0.016(7)
C36 0.029(5) 0.091(9) 0.020(5) 0.010(5) 0.013(4) 0.009(6)
C37 0.022(4) 0.047(6) 0.025(5) 0.015(4) 0.013(4) -0.004(4)
C38 0.022(5) 0.038(6) 0.038(6) 0.025(5) 0.005(4) 0.004(4)
C39 0.035(5) 0.017(5) 0.047(6) 0.005(4) -0.001(5) 0.002(4)
C40 0.036(5) 0.019(5) 0.026(5) -0.007(4) 0.004(4) -0.003(4)
C41 0.018(4) 0.036(5) 0.019(4) 0.000(4) 0.011(4) -0.001(4)
C42 0.021(4) 0.049(6) 0.027(5) -0.020(5) 0.015(4) -0.015(4)
C17' 0.018(8) 0.014(8) 0.022(9) -0.007(7) 0.006(7) 0.003(7)
C18' 0.015(7) 0.014(8) 0.027(8) 0.000(7) 0.004(6) -0.004(6)
C19' 0.023(8) 0.033(9) 0.011(8) 0.002(7) 0.008(7) 0.002(6)
C20' 0.028(11) 0.017(10) 0.086(19) 0.001(11) 0.035(13) -0.008(9)
C21' 0.013(10) 0.015(10) 0.028(10) -0.003(8) 0.007(8) -0.012(7)
C22' 0.029(10) 0.024(11) 0.040(12) -0.016(10) 0.007(10) 0.002(8)
C23' 0.028(11) 0.021(10) 0.016(11) 0.012(8) 0.007(9) 0.011(8)
C24' 0.022(10) 0.037(15) 0.022(11) -0.013(10) 0.000(9) -0.013(12)
C25' 0.024(7) 0.019(7) 0.017(7) -0.012(6) 0.010(6) 0.002(6)
C26' 0.041(11) 0.042(13) 0.040(12) -0.003(7) 0.017(8) 0.006(9)
C27' 0.046(12) 0.045(12) 0.008(9) 0.006(8) 0.008(8) -0.007(10)
C28' 0.027(10) 0.028(11) 0.041(12) 0.006(9) 0.020(9) 0.011(8)
C29' 0.029(10) 0.007(9) 0.029(10) -0.002(7) 0.020(8) 0.002(7)
C30' 0.019(8) 0.011(8) 0.018(7) -0.002(6) 0.009(6) -0.002(7)

loop_
_atom_type_symbol
_atom_type_description
_atom_type_scat_dispersion_real
_atom_type_scat_dispersion_imag
_atom_type_scat_source
C C 0.0033 0.0016 'International Tables Vol C Tables 4.2.6.8 and 6.1.1.4'
H H 0.0000 0.0000 'International Tables Vol C Tables 4.2.6.8 and 6.1.1.4'
N N 0.0061 0.0033 'International Tables Vol C Tables 4.2.6.8 and 6.1.1.4'
O O 0.0106 0.0060 'International Tables Vol C Tables 4.2.6.8 and 6.1.1.4'
Zn Zn 0.2839 1.4301 'International Tables Vol C Tables 4.2.6.8 and 6.1.1.4'

loop_
_geom_angle_atom_site_label_1
_geom_angle_atom_site_label_2
_geom_angle_atom_site_label_3
_geom_angle
_geom_angle_site_symmetry_1
_geom_angle_site_symmetry_3
_geom_angle_publ_flag
O3 Zn1 O1 103.0(2) . . ?
O3 Zn1 N2 105.4(3) . . ?
O1 Zn1 N2 96.2(2) . . ?
O3 Zn1 N1 163.3(2) . . ?
O1 Zn1 N1 92.2(3) . . ?
N2 Zn1 N1 79.5(3) . . ?
O3 Zn1 O1W 78.7(2) . . ?
O1 Zn1 O1W 88.1(2) . . ?
N2 Zn1 O1W 173.09(19) . . ?
N1 Zn1 O1W 95.0(2) . . ?
O3 Zn1 O3 73.0(2) . 2 ?
O1 Zn1 O3 162.2(2) . 2 ?
N2 Zn1 O3 101.6(2) . 2 ?
N1 Zn1 O3 90.4(2) . 2 ?
O1W Zn1 O3 74.09(19) . 2 ?
O3 Zn1 Zn1 47.67(15) . 2 ?
O1 Zn1 Zn1 122.79(16) . 2 ?
N2 Zn1 Zn1 134.38(19) . 2 ?
N1 Zn1 Zn1 117.64(19) . 2 ?
O1W Zn1 Zn1 44.96(16) . 2 ?
O3 Zn1 Zn1 41.84(14) 2 2 ?
C31 N1 C42 118.0(8) . . ?
C31 N1 Zn1 129.1(7) . . ?
C42 N1 Zn1 112.7(6) . . ?
C40 N2 C41 118.8(8) . . ?
C40 N2 Zn1 128.4(6) . . ?
C41 N2 Zn1 112.8(6) . . ?
C1 O1 Zn1 129.9(6) . . ?
C16 O3 Zn1 124.7(5) . . ?
C16 O3 Zn1 142.4(5) . 2 ?
Zn1 O3 Zn1 90.5(2) . 2 ?
Zn1 O1W Zn1 90.1(3) 2 . ?
Zn1 O1W H1W 100(9) 2 . ?
Zn1 O1W H1W 120(9) . . ?
O2 C1 O1 125.3(8) . . ?
O2 C1 C2 118.0(8) . . ?
O1 C1 C2 116.5(8) . . ?
C15 C2 C3 121.8(8) . . ?
C15 C2 C1 119.2(8) . . ?
C3 C2 C1 119.0(8) . . ?
C2 C3 C4 122.5(8) . . ?
C2 C3 C8 118.6(8) . . ?
C4 C3 C8 118.9(9) . . ?
C5 C4 C3 119.8(9) . . ?
C5 C4 H4 120.1 . . ?
C3 C4 H4 120.1 . . ?
C4 C5 C6 121.3(10) . . ?
C4 C5 H5 119.4 . . ?
C6 C5 H5 119.4 . . ?
C7 C6 C5 120.2(11) . . ?
C7 C6 H6 119.9 . . ?
C5 C6 H6 119.9 . . ?
C6 C7 C8 120.2(10) . . ?
C6 C7 H7 119.9 . . ?
C8 C7 H7 119.9 . . ?
C9 C8 C7 120.9(8) . . ?
C9 C8 C3 119.3(8) . . ?
C7 C8 C3 119.7(9) . . ?
C8 C9 C10 122.8(8) . . ?
C8 C9 H9 118.6 . . ?
C10 C9 H9 118.6 . . ?
C9 C10 C11 123.2(8) . . ?
C9 C10 C15 118.3(8) . . ?
C11 C10 C15 118.4(8) . . ?
C12 C11 C10 122.2(10) . . ?
C12 C11 H11 118.9 . . ?
C10 C11 H11 118.9 . . ?
C11 C12 C13 119.5(11) . . ?
C11 C12 H12 120.3 . . ?
C13 C12 H12 120.3 . . ?
C14 C13 C12 120.0(10) . . ?
C14 C13 H13 120.0 . . ?
C12 C13 H13 120.0 . . ?
C13 C14 C15 122.4(10) . . ?
C13 C14 H14 118.8 . . ?
C15 C14 H14 118.8 . . ?
C2 C15 C14 123.4(8) . . ?
C2 C15 C10 119.1(8) . . ?
C14 C15 C10 117.4(9) . . ?
O4 C16 O3 124.0(7) . . ?
O4 C16 C17' 116.7(16) . . ?
O3 C16 C17' 119.1(16) . . ?
O4 C16 C17 122.4(15) . . ?
O3 C16 C17 112.4(14) . . ?
C17' C16 C17 16.0(6) . . ?
C18 C17 C30 120.4(9) . . ?
C18 C17 C16 122.3(8) . . ?
C30 C17 C16 117.3(8) . . ?
C17 C18 C19 121.6(9) . . ?
C17 C18 C23 119.5(9) . . ?
C19 C18 C23 118.8(7) . . ?
C20 C19 C18 120.8(8) . . ?
C20 C19 H19A 119.6 . . ?
C18 C19 H19A 119.6 . . ?
C19 C20 C21 119.9(7) . . ?
C19 C20 H20A 120.0 . . ?
C21 C20 H20A 120.0 . . ?
C22 C21 C20 119.6(7) . . ?
C22 C21 H21A 120.2 . . ?
C20 C21 H21A 120.2 . . ?
C21 C22 C23 120.6(8) . . ?
C21 C22 H22A 119.7 . . ?
C23 C22 H22A 119.7 . . ?
C24 C23 C22 120.0(9) . . ?
C24 C23 C18 120.0(8) . . ?
C22 C23 C18 119.9(9) . . ?
C25 C24 C23 121.1(9) . . ?
C25 C24 H24A 119.5 . . ?
C23 C24 H24A 119.5 . . ?
C24 C25 C26 120.7(10) . . ?
C24 C25 C30 119.1(8) . . ?
C26 C25 C30 120.2(7) . . ?
C25 C26 C27 120.5(8) . . ?
C25 C26 H26A 119.8 . . ?
C27 C26 H26A 119.8 . . ?
C26 C27 C28 119.4(7) . . ?
C26 C27 H27A 120.3 . . ?
C28 C27 H27A 120.3 . . ?
C29 C28 C27 120.0(8) . . ?
C29 C28 H28A 120.0 . . ?
C27 C28 H28A 120.0 . . ?
C28 C29 C30 121.0(9) . . ?
C28 C29 H29A 119.5 . . ?
C30 C29 H29A 119.5 . . ?
C29 C30 C17 121.4(9) . . ?
C29 C30 C25 118.6(7) . . ?
C17 C30 C25 119.9(8) . . ?
N1 C31 C32 122.6(12) . . ?
N1 C31 H31 118.7 . . ?
C32 C31 H31 118.7 . . ?
C33 C32 C31 119.3(12) . . ?
C33 C32 H32 120.4 . . ?
C31 C32 H32 120.4 . . ?
C32 C33 C34 120.4(11) . . ?
C32 C33 H33 119.8 . . ?
C34 C33 H33 119.8 . . ?
C33 C34 C35 124.2(10) . . ?
C33 C34 C42 115.3(10) . . ?
C35 C34 C42 120.3(10) . . ?
C36 C35 C34 121.5(10) . . ?
C36 C35 H35 119.2 . . ?
C34 C35 H35 119.2 . . ?
C35 C36 C37 120.1(10) . . ?
C35 C36 H36 119.9 . . ?
C37 C36 H36 119.9 . . ?
C38 C37 C41 117.6(8) . . ?
C38 C37 C36 122.8(9) . . ?
C41 C37 C36 119.6(9) . . ?
C39 C38 C37 118.6(8) . . ?
C39 C38 H38 120.7 . . ?
C37 C38 H38 120.7 . . ?
C38 C39 C40 120.9(9) . . ?
C38 C39 H39 119.6 . . ?
C40 C39 H39 119.6 . . ?
N2 C40 C39 121.8(9) . . ?
N2 C40 H40 119.1 . . ?
C39 C40 H40 119.1 . . ?
N2 C41 C37 122.3(8) . . ?
N2 C41 C42 116.6(8) . . ?
C37 C41 C42 121.0(8) . . ?
N1 C42 C34 124.3(9) . . ?
N1 C42 C41 118.2(7) . . ?
C34 C42 C41 117.4(9) . . ?
C18' C17' C30' 120.2(9) . . ?
C18' C17' C16 118.3(8) . . ?
C30' C17' C16 121.1(9) . . ?
C19' C18' C17' 121.7(9) . . ?
C19' C18' C23' 119.4(7) . . ?
C17' C18' C23' 118.8(8) . . ?
C18' C19' C20' 120.6(9) . . ?
C18' C19' H19B 119.7 . . ?
C20' C19' H19B 119.7 . . ?
C19' C20' C21' 120.1(7) . . ?
C19' C20' H20B 119.9 . . ?
C21' C20' H20B 119.9 . . ?
C22' C21' C20' 119.5(7) . . ?
C22' C21' H21B 120.2 . . ?
C20' C21' H21B 120.2 . . ?
C21' C22' C23' 121.0(8) . . ?
C21' C22' H22B 119.5 . . ?
C23' C22' H22B 119.5 . . ?
C22' C23' C24' 120.1(9) . . ?
C22' C23' C18' 119.2(9) . . ?
C24' C23' C18' 120.5(8) . . ?
C23' C24' C25' 120.6(9) . . ?
C23' C24' H24B 119.7 . . ?
C25' C24' H24B 119.7 . . ?
C26' C25' C24' 120.0(9) . . ?
C26' C25' C30' 121.1(7) . . ?
C24' C25' C30' 118.8(7) . . ?
C25' C26' C27' 120.5(8) . . ?
C25' C26' H26B 119.7 . . ?
C27' C26' H26B 119.7 . . ?
C28' C27' C26' 119.1(7) . . ?
C28' C27' H27B 120.4 . . ?
C26' C27' H27B 120.4 . . ?
C29' C28' C27' 120.9(8) . . ?
C29' C28' H28B 119.5 . . ?
C27' C28' H28B 119.5 . . ?
C28' C29' C30' 120.5(8) . . ?
C28' C29' H29B 119.8 . . ?
C30' C29' H29B 119.8 . . ?
C25' C30' C17' 120.8(8) . . ?
C25' C30' C29' 117.8(7) . . ?
C17' C30' C29' 121.4(9) . . ?

loop_
_geom_bond_atom_site_label_1
_geom_bond_atom_site_label_2
_geom_bond_distance
_geom_bond_site_symmetry_2
_geom_bond_publ_flag
Zn1 O3 2.065(6) . ?
Zn1 O1 2.068(6) . ?
Zn1 N2 2.111(7) . ?
Zn1 N1 2.130(7) . ?
Zn1 O1W 2.187(6) . ?
Zn1 O3 2.288(6) 2 ?
Zn1 Zn1 3.095(3) 2 ?
N1 C31 1.327(12) . ?
N1 C42 1.349(12) . ?
N2 C40 1.313(11) . ?
N2 C41 1.386(10) . ?
O1 C1 1.272(10) . ?
O2 C1 1.255(11) . ?
O3 C16 1.317(9) . ?
O3 Zn1 2.288(6) 2 ?
O4 C16 1.226(9) . ?
O1W Zn1 2.187(6) 2 ?
O1W H1W 0.850(10) . ?
C1 C2 1.515(12) . ?
C2 C15 1.411(13) . ?
C2 C3 1.421(13) . ?
C3 C4 1.421(13) . ?
C3 C8 1.442(12) . ?
C4 C5 1.366(16) . ?
C4 H4 0.9500 . ?
C5 C6 1.435(17) . ?
C5 H5 0.9500 . ?
C6 C7 1.365(15) . ?
C6 H6 0.9500 . ?
C7 C8 1.418(13) . ?
C7 H7 0.9500 . ?
C8 C9 1.401(12) . ?
C9 C10 1.403(12) . ?
C9 H9 0.9500 . ?
C10 C11 1.424(13) . ?
C10 C15 1.456(12) . ?
C11 C12 1.340(14) . ?
C11 H11 0.9500 . ?
C12 C13 1.468(17) . ?
C12 H12 0.9500 . ?
C13 C14 1.330(17) . ?
C13 H13 0.9500 . ?
C14 C15 1.434(13) . ?
C14 H14 0.9500 . ?
C16 C17' 1.530(15) . ?
C16 C17 1.567(14) . ?
C17 C18 1.384(8) . ?
C17 C30 1.407(9) . ?
C18 C19 1.396(9) . ?
C18 C23 1.409(15) . ?
C19 C20 1.389(8) . ?
C19 H19A 0.9500 . ?
C20 C21 1.397(9) . ?
C20 H20A 0.9500 . ?
C21 C22 1.390(8) . ?
C21 H21A 0.9500 . ?
C22 C23 1.391(8) . ?
C22 H22A 0.9500 . ?
C23 C24 1.391(9) . ?
C24 C25 1.387(8) . ?
C24 H24A 0.9500 . ?
C25 C26 1.388(9) . ?
C25 C30 1.410(14) . ?
C26 C27 1.393(8) . ?
C26 H26A 0.9500 . ?
C27 C28 1.398(9) . ?
C27 H27A 0.9500 . ?
C28 C29 1.389(9) . ?
C28 H28A 0.9500 . ?
C29 C30 1.394(14) . ?
C29 H29A 0.9500 . ?
C31 C32 1.410(15) . ?
C31 H31 0.9500 . ?
C32 C33 1.37(2) . ?
C32 H32 0.9500 . ?
C33 C34 1.415(17) . ?
C33 H33 0.9500 . ?
C34 C35 1.421(16) . ?
C34 C42 1.428(12) . ?
C35 C36 1.377(17) . ?
C35 H35 0.9500 . ?
C36 C37 1.427(13) . ?
C36 H36 0.9500 . ?
C37 C38 1.409(14) . ?
C37 C41 1.410(12) . ?
C38 C39 1.377(14) . ?
C38 H38 0.9500 . ?
C39 C40 1.404(12) . ?
C39 H39 0.9500 . ?
C40 H40 0.9500 . ?
C41 C42 1.451(13) . ?
C17' C18' 1.387(8) . ?
C17' C30' 1.407(9) . ?
C18' C19' 1.390(9) . ?
C18' C23' 1.416(15) . ?
C19' C20' 1.389(8) . ?
C19' H19B 0.9500 . ?
C20' C21' 1.396(9) . ?
C20' H20B 0.9500 . ?
C21' C22' 1.389(8) . ?
C21' H21B 0.9500 . ?
C22' C23' 1.390(8) . ?
C22' H22B 0.9500 . ?
C23' C24' 1.391(9) . ?
C24' C25' 1.395(8) . ?
C24' H24B 0.9500 . ?
C25' C26' 1.388(8) . ?
C25' C30' 1.400(13) . ?
C26' C27' 1.395(8) . ?
C26' H26B 0.9500 . ?
C27' C28' 1.394(8) . ?
C27' H27B 0.9500 . ?
C28' C29' 1.382(9) . ?
C28' H28B 0.9500 . ?
C29' C30' 1.424(13) . ?
C29' H29B 0.9500 . ?

loop_
_geom_torsion_atom_site_label_1
_geom_torsion_atom_site_label_2
_geom_torsion_atom_site_label_3
_geom_torsion_atom_site_label_4
_geom_torsion
_geom_torsion_site_symmetry_1
_geom_torsion_site_symmetry_2
_geom_torsion_site_symmetry_3
_geom_torsion_site_symmetry_4
_geom_torsion_publ_flag
O3 Zn1 N1 C31 -72.8(13) . . . . ?
O1 Zn1 N1 C31 82.4(8) . . . . ?
N2 Zn1 N1 C31 178.3(8) . . . . ?
O1W Zn1 N1 C31 -5.9(8) . . . . ?
O3 Zn1 N1 C31 -80.0(8) 2 . . . ?
Zn1 Zn1 N1 C31 -46.8(8) 2 . . . ?
O3 Zn1 N1 C42 110.9(9) . . . . ?
O1 Zn1 N1 C42 -93.9(6) . . . . ?
N2 Zn1 N1 C42 2.0(6) . . . . ?
O1W Zn1 N1 C42 177.8(6) . . . . ?
O3 Zn1 N1 C42 103.7(6) 2 . . . ?
Zn1 Zn1 N1 C42 136.9(5) 2 . . . ?
O3 Zn1 N2 C40 17.6(8) . . . . ?
O1 Zn1 N2 C40 -87.7(7) . . . . ?
N1 Zn1 N2 C40 -178.8(8) . . . . ?
O1W Zn1 N2 C40 143.8(18) . . . . ?
O3 Zn1 N2 C40 93.0(7) 2 . . . ?
Zn1 Zn1 N2 C40 62.6(8) 2 . . . ?
O3 Zn1 N2 C41 -164.5(5) . . . . ?
O1 Zn1 N2 C41 90.1(5) . . . . ?
N1 Zn1 N2 C41 -0.9(5) . . . . ?
O1W Zn1 N2 C41 -38(2) . . . . ?
O3 Zn1 N2 C41 -89.2(5) 2 . . . ?
Zn1 Zn1 N2 C41 -119.5(5) 2 . . . ?
O3 Zn1 O1 C1 58.9(8) . . . . ?
N2 Zn1 O1 C1 166.4(8) . . . . ?
N1 Zn1 O1 C1 -113.9(8) . . . . ?
O1W Zn1 O1 C1 -19.0(8) . . . . ?
O3 Zn1 O1 C1 -15.7(13) 2 . . . ?
Zn1 Zn1 O1 C1 11.3(9) 2 . . . ?
O1 Zn1 O3 C16 43.0(6) . . . . ?
N2 Zn1 O3 C16 -57.3(6) . . . . ?
N1 Zn1 O3 C16 -162.5(9) . . . . ?
O1W Zn1 O3 C16 128.4(6) . . . . ?
O3 Zn1 O3 C16 -155.0(5) 2 . . . ?
Zn1 Zn1 O3 C16 165.8(7) 2 . . . ?
O1 Zn1 O3 Zn1 -122.8(2) . . . 2 ?
N2 Zn1 O3 Zn1 136.9(2) . . . 2 ?
N1 Zn1 O3 Zn1 31.7(10) . . . 2 ?
O1W Zn1 O3 Zn1 -37.44(16) . . . 2 ?
O3 Zn1 O3 Zn1 39.2(2) 2 . . 2 ?
O3 Zn1 O1W Zn1 39.50(15) . . . 2 ?
O1 Zn1 O1W Zn1 143.14(18) . . . 2 ?
N2 Zn1 O1W Zn1 -88(2) . . . 2 ?
N1 Zn1 O1W Zn1 -124.8(2) . . . 2 ?
O3 Zn1 O1W Zn1 -35.82(14) 2 . . 2 ?
Zn1 O1 C1 O2 3.6(16) . . . . ?
Zn1 O1 C1 C2 179.8(6) . . . . ?
O2 C1 C2 C15 85.0(12) . . . . ?
O1 C1 C2 C15 -91.5(11) . . . . ?
O2 C1 C2 C3 -94.9(12) . . . . ?
O1 C1 C2 C3 88.6(11) . . . . ?
C15 C2 C3 C4 173.8(9) . . . . ?
C1 C2 C3 C4 -6.3(13) . . . . ?
C15 C2 C3 C8 -4.4(13) . . . . ?
C1 C2 C3 C8 175.4(8) . . . . ?
C2 C3 C4 C5 -177.2(11) . . . . ?
C8 C3 C4 C5 1.0(16) . . . . ?
C3 C4 C5 C6 -2(2) . . . . ?
C4 C5 C6 C7 1(2) . . . . ?
C5 C6 C7 C8 -1(2) . . . . ?
C6 C7 C8 C9 175.7(10) . . . . ?
C6 C7 C8 C3 0.4(16) . . . . ?
C2 C3 C8 C9 2.5(13) . . . . ?
C4 C3 C8 C9 -175.8(9) . . . . ?
C2 C3 C8 C7 177.9(8) . . . . ?
C4 C3 C8 C7 -0.4(14) . . . . ?
C7 C8 C9 C10 -174.4(9) . . . . ?
C3 C8 C9 C10 0.9(13) . . . . ?
C8 C9 C10 C11 174.7(9) . . . . ?
C8 C9 C10 C15 -2.4(13) . . . . ?
C9 C10 C11 C12 -176.0(11) . . . . ?
C15 C10 C11 C12 1.1(16) . . . . ?
C10 C11 C12 C13 -3.2(19) . . . . ?
C11 C12 C13 C14 4(2) . . . . ?
C12 C13 C14 C15 -4(2) . . . . ?
C3 C2 C15 C14 -173.5(9) . . . . ?
C1 C2 C15 C14 6.6(13) . . . . ?
C3 C2 C15 C10 3.0(13) . . . . ?
C1 C2 C15 C10 -176.9(8) . . . . ?
C13 C14 C15 C2 178.0(11) . . . . ?
C13 C14 C15 C10 1.4(17) . . . . ?
C9 C10 C15 C2 0.4(12) . . . . ?
C11 C10 C15 C2 -176.8(8) . . . . ?
C9 C10 C15 C14 177.2(9) . . . . ?
C11 C10 C15 C14 -0.1(13) . . . . ?
Zn1 O3 C16 O4 3.2(11) . . . . ?
Zn1 O3 C16 O4 159.6(6) 2 . . . ?
Zn1 O3 C16 C17' -172.8(8) . . . . ?
Zn1 O3 C16 C17' -16.4(13) 2 . . . ?
Zn1 O3 C16 C17 171.0(7) . . . . ?
Zn1 O3 C16 C17 -32.6(12) 2 . . . ?
O4 C16 C17 C18 98(3) . . . . ?
O3 C16 C17 C18 -70(3) . . . . ?
C17' C16 C17 C18 172(13) . . . . ?
O4 C16 C17 C30 -80(3) . . . . ?
O3 C16 C17 C30 112(2) . . . . ?
C17' C16 C17 C30 -6(8) . . . . ?
C30 C17 C18 C19 -179(2) . . . . ?
C16 C17 C18 C19 3(4) . . . . ?
C30 C17 C18 C23 -2(4) . . . . ?
C16 C17 C18 C23 -180(2) . . . . ?
C17 C18 C19 C20 -176(2) . . . . ?
C23 C18 C19 C20 7(3) . . . . ?
C18 C19 C20 C21 -4(3) . . . . ?
C19 C20 C21 C22 0(4) . . . . ?
C20 C21 C22 C23 0(6) . . . . ?
C21 C22 C23 C24 178(3) . . . . ?
C21 C22 C23 C18 3(6) . . . . ?
C17 C18 C23 C24 1(3) . . . . ?
C19 C18 C23 C24 178.4(19) . . . . ?
C17 C18 C23 C22 176(4) . . . . ?
C19 C18 C23 C22 -6(4) . . . . ?
C22 C23 C24 C25 -175(3) . . . . ?
C18 C23 C24 C25 0(3) . . . . ?
C23 C24 C25 C26 180(2) . . . . ?
C23 C24 C25 C30 -1(4) . . . . ?
C24 C25 C26 C27 -176(3) . . . . ?
C30 C25 C26 C27 5(4) . . . . ?
C25 C26 C27 C28 -6(4) . . . . ?
C26 C27 C28 C29 6(4) . . . . ?
C27 C28 C29 C30 -5(4) . . . . ?
C28 C29 C30 C17 -179(3) . . . . ?
C28 C29 C30 C25 4(3) . . . . ?
C18 C17 C30 C29 -176(2) . . . . ?
C16 C17 C30 C29 2(4) . . . . ?
C18 C17 C30 C25 1(4) . . . . ?
C16 C17 C30 C25 179(2) . . . . ?
C24 C25 C30 C29 177(2) . . . . ?
C26 C25 C30 C29 -4(3) . . . . ?
C24 C25 C30 C17 0(4) . . . . ?
C26 C25 C30 C17 179(3) . . . . ?
C42 N1 C31 C32 -1.1(14) . . . . ?
Zn1 N1 C31 C32 -177.3(8) . . . . ?
N1 C31 C32 C33 0.0(18) . . . . ?
C31 C32 C33 C34 -1(2) . . . . ?
C32 C33 C34 C35 177.3(12) . . . . ?
C32 C33 C34 C42 2.5(18) . . . . ?
C33 C34 C35 C36 -177.7(12) . . . . ?
C42 C34 C35 C36 -3.1(18) . . . . ?
C34 C35 C36 C37 0.8(18) . . . . ?
C35 C36 C37 C38 179.2(10) . . . . ?
C35 C36 C37 C41 0.6(15) . . . . ?
C41 C37 C38 C39 0.3(13) . . . . ?
C36 C37 C38 C39 -178.4(9) . . . . ?
C37 C38 C39 C40 0.6(14) . . . . ?
C41 N2 C40 C39 1.0(13) . . . . ?
Zn1 N2 C40 C39 178.7(7) . . . . ?
C38 C39 C40 N2 -1.3(15) . . . . ?
C40 N2 C41 C37 -0.1(12) . . . . ?
Zn1 N2 C41 C37 -178.1(6) . . . . ?
C40 N2 C41 C42 177.9(8) . . . . ?
Zn1 N2 C41 C42 -0.2(9) . . . . ?
C38 C37 C41 N2 -0.6(12) . . . . ?
C36 C37 C41 N2 178.1(8) . . . . ?
C38 C37 C41 C42 -178.4(8) . . . . ?
C36 C37 C41 C42 0.3(13) . . . . ?
C31 N1 C42 C34 3.2(13) . . . . ?
Zn1 N1 C42 C34 179.9(8) . . . . ?
C31 N1 C42 C41 -179.5(8) . . . . ?
Zn1 N1 C42 C41 -2.8(10) . . . . ?
C33 C34 C42 N1 -3.8(15) . . . . ?
C35 C34 C42 N1 -178.8(10) . . . . ?
C33 C34 C42 C41 178.9(10) . . . . ?
C35 C34 C42 C41 3.9(15) . . . . ?
N2 C41 C42 N1 2.1(11) . . . . ?
C37 C41 C42 N1 -180.0(8) . . . . ?
N2 C41 C42 C34 179.6(8) . . . . ?
C37 C41 C42 C34 -2.5(12) . . . . ?
O4 C16 C17' C18' 109(3) . . . . ?
O3 C16 C17' C18' -74(3) . . . . ?
C17 C16 C17' C18' -6(7) . . . . ?
O4 C16 C17' C30' -64(3) . . . . ?
O3 C16 C17' C30' 112(3) . . . . ?
C17 C16 C17' C30' -179(13) . . . . ?
C30' C17' C18' C19' 176(2) . . . . ?
C16 C17' C18' C19' 3(5) . . . . ?
C30' C17' C18' C23' -3(5) . . . . ?
C16 C17' C18' C23' -176(2) . . . . ?
C17' C18' C19' C20' 180(3) . . . . ?
C23' C18' C19' C20' -1(3) . . . . ?
C18' C19' C20' C21' -1(4) . . . . ?
C19' C20' C21' C22' 0(5) . . . . ?
C20' C21' C22' C23' 3(5) . . . . ?
C21' C22' C23' C24' 180(3) . . . . ?
C21' C22' C23' C18' -5(4) . . . . ?
C19' C18' C23' C22' 4(3) . . . . ?
C17' C18' C23' C22' -177(3) . . . . ?
C19' C18' C23' C24' 179(2) . . . . ?
C17' C18' C23' C24' -2(4) . . . . ?
C22' C23' C24' C25' -179(2) . . . . ?
C18' C23' C24' C25' 6(3) . . . . ?
C23' C24' C25' C26' 179(2) . . . . ?
C23' C24' C25' C30' -5(3) . . . . ?
C24' C25' C26' C27' 179(2) . . . . ?
C30' C25' C26' C27' 3(4) . . . . ?
C25' C26' C27' C28' -1(4) . . . . ?
C26' C27' C28' C29' -2(3) . . . . ?
C27' C28' C29' C30' 3(3) . . . . ?
C26' C25' C30' C17' 177(3) . . . . ?
C24' C25' C30' C17' 1(3) . . . . ?
C26' C25' C30' C29' -2(3) . . . . ?
C24' C25' C30' C29' -177.9(18) . . . . ?
C18' C17' C30' C25' 3(5) . . . . ?
C16 C17' C30' C25' 176(2) . . . . ?
C18' C17' C30' C29' -178(3) . . . . ?
C16 C17' C30' C29' -5(4) . . . . ?
C28' C29' C30' C25' -1(3) . . . . ?
C28' C29' C30' C17' 180(2) . . . . ?
